data_4068645
loop_
_publ_author_name
'Blacker, A. John'
'Duckett, Simon B.'
'Grace, Jake'
'Perutz, Robin N.'
'Whitwood, Adrian C.'

_publ_section_title
;
 Reactivity, Structures, and NMR Spectroscopy of Half-Sandwich
 Pentamethylcyclopentadienyl Rhodium Amido Complexes Relevant to Transfer
 Hydrogenation
;
_journal_issue 5
_journal_name_full Organometallics
_journal_page_first 1435
_journal_paper_doi 10.1021/om8009969
_journal_volume 28
_journal_year 2009
_chemical_formula_moiety 'C30 H35 F N2 O3 Rh S, 0.5(C7 H7), C F3 O3 S'
_chemical_formula_sum 'C34.5 H38.5 F4 N2 O6 Rh S2'
_chemical_formula_weight 820.20
_space_group_IT_number 2
_symmetry_cell_setting triclinic
_symmetry_Int_Tables_number 2
_symmetry_space_group_name_Hall '-P 1'
_symmetry_space_group_name_H-M 'P -1'
_atom_sites_solution_hydrogens geom
_atom_sites_solution_primary direct
_atom_sites_solution_secondary difmap
_audit_creation_method SHELXL-97
_cell_angle_alpha 107.266(7)
_cell_angle_beta 113.603(7)
_cell_angle_gamma 97.270(7)
_cell_formula_units_Z 2
_cell_length_a 12.286(5)
_cell_length_b 12.454(5)
_cell_length_c 13.377(5)
_cell_measurement_reflns_used 5934
_cell_measurement_temperature 110(2)
_cell_measurement_theta_max 28.31
_cell_measurement_theta_min 2.72
_cell_volume 1719.2(12)
_computing_cell_refinement 'Bruker SMART'
_computing_data_collection 'Bruker SMART'
_computing_data_reduction 'Bruker SAINT'
_computing_molecular_graphics 'Bruker SHELXTL'
_computing_publication_material 'Bruker SHELXTL'
_computing_structure_refinement 'SHELXL-97 (Sheldrick, 1997)'
_computing_structure_solution 'SHELXS-97 (Sheldrick, 1990)'
_diffrn_ambient_temperature 110(2)
_diffrn_measured_fraction_theta_full 0.992
_diffrn_measured_fraction_theta_max 0.992
_diffrn_measurement_device_type 'CCD area detector'
_diffrn_measurement_method 'phi and omega scans'
_diffrn_radiation_monochromator graphite
_diffrn_radiation_type MoK\a
_diffrn_radiation_wavelength 0.71073
_diffrn_reflns_av_R_equivalents 0.0267
_diffrn_reflns_av_sigmaI/netI 0.0318
_diffrn_reflns_limit_h_max 16
_diffrn_reflns_limit_h_min -16
_diffrn_reflns_limit_k_max 16
_diffrn_reflns_limit_k_min -16
_diffrn_reflns_limit_l_max 17
_diffrn_reflns_limit_l_min -17
_diffrn_reflns_number 23383
_diffrn_reflns_theta_full 28.38
_diffrn_reflns_theta_max 28.38
_diffrn_reflns_theta_min 1.78
_diffrn_source 'fine-focus sealed tube'
_exptl_absorpt_coefficient_mu 0.688
_exptl_absorpt_correction_T_max 0.960
_exptl_absorpt_correction_T_min 0.553
_exptl_absorpt_correction_type multi-scan
_exptl_absorpt_process_details 'SADABS v2.03; (Sheldrick)'
_exptl_crystal_colour yellow
_exptl_crystal_density_diffrn 1.584
_exptl_crystal_density_method 'not measured'
_exptl_crystal_description plate
_exptl_crystal_F_000 841
_exptl_crystal_size_max 0.27
_exptl_crystal_size_mid 0.18
_exptl_crystal_size_min 0.06
_refine_diff_density_max 1.346
_refine_diff_density_min -0.789
_refine_diff_density_rms 0.085
_refine_ls_extinction_method none
_refine_ls_goodness_of_fit_ref 1.077
_refine_ls_hydrogen_treatment mixed
_refine_ls_matrix_type full
_refine_ls_number_parameters 546
_refine_ls_number_reflns 8538
_refine_ls_number_restraints 24
_refine_ls_restrained_S_all 1.075
_refine_ls_R_factor_all 0.0380
_refine_ls_R_factor_gt 0.0336
_refine_ls_shift/su_max 0.002
_refine_ls_shift/su_mean 0.000
_refine_ls_structure_factor_coef Fsqd
_refine_ls_weighting_details 'calc w=1/[\s^2^(Fo^2^)+(0.0422P)^2^+1.5765P] where P=(Fo^2^+2Fc^2^)/3'
_refine_ls_weighting_scheme calc
_refine_ls_wR_factor_gt 0.0848
_refine_ls_wR_factor_ref 0.0869
_reflns_number_gt 7779
_reflns_number_total 8538
_reflns_threshold_expression >2sigma(I)
_cod_data_source_file om8009969_si_001.cif
_cod_data_source_block rnp0609m
_cod_original_formula_sum 'C34.50 H38.50 F4 N2 O6 Rh S2'
_cod_database_code 4068645

loop_
_symmetry_equiv_pos_as_xyz
'x, y, z'
'-x, -y, -z'

loop_
_atom_site_label
_atom_site_type_symbol
_atom_site_fract_x
_atom_site_fract_y
_atom_site_fract_z
_atom_site_U_iso_or_equiv
_atom_site_adp_type
_atom_site_occupancy
_atom_site_symmetry_multiplicity
_atom_site_calc_flag
_atom_site_refinement_flags
_atom_site_disorder_assembly
_atom_site_disorder_group
C1 C 0.7080(2) 0.7714(2) 0.25902(19) 0.0211(4) Uani 1 1 d . . .
C2 C 0.6628(2) 0.85188(19) 0.3231(2) 0.0228(4) Uani 1 1 d . . .
C3 C 0.6876(2) 0.8358(2) 0.4309(2) 0.0258(5) Uani 1 1 d . . .
C4 C 0.7507(2) 0.7459(2) 0.4349(2) 0.0251(5) Uani 1 1 d . . .
C5 C 0.7630(2) 0.7073(2) 0.3298(2) 0.0233(4) Uani 1 1 d . . .
C6 C 0.7113(2) 0.7648(2) 0.1472(2) 0.0310(5) Uani 1 1 d . . .
H6A H 0.7887 0.8180 0.1656 0.047 Uiso 1 1 calc R . .
H6B H 0.6410 0.7874 0.0995 0.047 Uiso 1 1 calc R . .
H6C H 0.7064 0.6844 0.1028 0.047 Uiso 1 1 calc R . .
C7 C 0.6041(3) 0.9401(2) 0.2851(3) 0.0362(6) Uani 1 1 d . . .
H7A H 0.5580 0.9660 0.3285 0.054 Uiso 1 1 calc R . .
H7B H 0.5473 0.9047 0.2002 0.054 Uiso 1 1 calc R . .
H7C H 0.6683 1.0075 0.3015 0.054 Uiso 1 1 calc R . .
C8 C 0.6617(3) 0.9033(3) 0.5276(3) 0.0419(7) Uani 1 1 d . . .
H8A H 0.7362 0.9662 0.5889 0.063 Uiso 1 1 calc R . .
H8B H 0.6378 0.8507 0.5617 0.063 Uiso 1 1 calc R . .
H8C H 0.5942 0.9371 0.4955 0.063 Uiso 1 1 calc R . .
C9 C 0.8027(3) 0.7040(3) 0.5331(2) 0.0403(7) Uani 1 1 d . . .
H9A H 0.7728 0.6184 0.5020 0.060 Uiso 1 1 calc R . .
H9B H 0.7763 0.7380 0.5926 0.060 Uiso 1 1 calc R . .
H9C H 0.8933 0.7281 0.5692 0.060 Uiso 1 1 calc R . .
C10 C 0.8214(2) 0.6132(3) 0.2984(3) 0.0369(6) Uani 1 1 d . . .
H10A H 0.9102 0.6398 0.3533 0.055 Uiso 1 1 calc R . .
H10B H 0.8095 0.5955 0.2177 0.055 Uiso 1 1 calc R . .
H10C H 0.7830 0.5426 0.3037 0.055 Uiso 1 1 calc R . .
C11 C 0.3590(2) 0.6837(2) 0.3419(2) 0.0258(5) Uani 1 1 d . . .
H11 H 0.3983 0.7702 0.3811 0.031 Uiso 1 1 calc R . .
C12 C 0.2900(2) 0.6518(2) 0.2087(2) 0.0252(5) Uani 1 1 d . . .
H12 H 0.2451 0.5663 0.1687 0.030 Uiso 1 1 calc R . .
C13 C 0.2782(2) 0.6512(2) 0.3962(2) 0.0268(5) Uani 1 1 d . . .
C14 C 0.3144(3) 0.7239(3) 0.5116(3) 0.0369(6) Uani 1 1 d . . .
H14 H 0.3843 0.7906 0.5509 0.044 Uiso 1 1 calc R . .
C15 C 0.2495(3) 0.7000(3) 0.5699(3) 0.0418(7) Uani 1 1 d . . .
H15 H 0.2756 0.7498 0.6493 0.050 Uiso 1 1 calc R . .
C16 C 0.1466(3) 0.6038(3) 0.5131(2) 0.0339(6) Uani 1 1 d . . .
H16 H 0.1014 0.5885 0.5530 0.041 Uiso 1 1 calc R . .
C17 C 0.1099(2) 0.5302(2) 0.3984(2) 0.0296(5) Uani 1 1 d . . .
H17 H 0.0393 0.4642 0.3592 0.036 Uiso 1 1 calc R . .
C18 C 0.1768(2) 0.5529(2) 0.3402(2) 0.0286(5) Uani 1 1 d . . .
H18 H 0.1529 0.5011 0.2620 0.034 Uiso 1 1 calc R . .
C19 C 0.1969(2) 0.7217(2) 0.17748(19) 0.0211(4) Uani 1 1 d . . .
C20 C 0.2311(2) 0.8401(2) 0.19729(19) 0.0230(4) Uani 1 1 d . . .
H20 H 0.3163 0.8822 0.2380 0.028 Uiso 1 1 calc R . .
C21 C 0.1431(2) 0.8969(2) 0.1587(2) 0.0283(5) Uani 1 1 d . . .
H21 H 0.1677 0.9777 0.1730 0.034 Uiso 1 1 calc R . .
C22 C 0.0185(2) 0.8361(2) 0.0990(2) 0.0318(5) Uani 1 1 d . . .
H22 H -0.0422 0.8749 0.0714 0.038 Uiso 1 1 calc R . .
C23 C -0.0173(2) 0.7189(2) 0.0797(2) 0.0315(5) Uani 1 1 d . . .
H23 H -0.1026 0.6771 0.0394 0.038 Uiso 1 1 calc R . .
C24 C 0.0718(2) 0.6628(2) 0.1194(2) 0.0267(5) Uani 1 1 d . . .
H24 H 0.0468 0.5825 0.1066 0.032 Uiso 1 1 calc R . .
C25 C 0.2719(2) 0.70435(19) -0.03820(18) 0.0198(4) Uani 1 1 d . . .
C26 C 0.1448(2) 0.6887(2) -0.0897(2) 0.0277(5) Uani 1 1 d . . .
H26 H 0.0914 0.6256 -0.0909 0.033 Uiso 1 1 calc R . .
C27 C 0.0964(3) 0.7658(3) -0.1395(2) 0.0356(6) Uani 1 1 d . . .
H27 H 0.0099 0.7570 -0.1744 0.043 Uiso 1 1 calc R . .
C28 C 0.1762(3) 0.8547(3) -0.1371(2) 0.0393(7) Uani 1 1 d . . .
C29 C 0.3008(3) 0.8699(2) -0.0910(3) 0.0389(6) Uani 1 1 d . . .
H29 H 0.3529 0.9313 -0.0934 0.047 Uiso 1 1 calc R . .
C30 C 0.3497(2) 0.7932(2) -0.0404(2) 0.0285(5) Uani 1 1 d . . .
H30 H 0.4362 0.8018 -0.0074 0.034 Uiso 1 1 calc R . .
F1 F 0.1299(2) 0.93165(18) -0.18368(17) 0.0610(6) Uani 1 1 d . . .
H3A H 0.531(3) 0.480(3) 0.133(3) 0.043(10) Uiso 1 1 d . . .
H3B H 0.466(4) 0.451(4) 0.172(4) 0.057(12) Uiso 1 1 d . . .
H1A H 0.427(3) 0.548(3) 0.332(2) 0.023(7) Uiso 1 1 d . . .
H1B H 0.499(3) 0.646(3) 0.438(3) 0.034(8) Uiso 1 1 d . . .
N1 N 0.46064(18) 0.62370(18) 0.36376(17) 0.0192(4) Uani 1 1 d . . .
N2 N 0.38759(18) 0.67564(17) 0.17075(16) 0.0200(4) Uani 1 1 d . . .
O1 O 0.23682(17) 0.50569(15) -0.01814(16) 0.0318(4) Uani 1 1 d . . .
O2 O 0.44173(16) 0.60071(15) 0.01076(14) 0.0246(3) Uani 1 1 d . . .
O3 O 0.52849(17) 0.49214(14) 0.18927(15) 0.0218(3) Uani 1 1 d . . .
Rh1 Rh 0.569083(15) 0.677403(13) 0.287114(13) 0.01531(6) Uani 1 1 d . . .
S1 S 0.33637(5) 0.61121(4) 0.03223(4) 0.01832(11) Uani 1 1 d . . .
C31A C 0.3825(3) 0.1772(2) 0.1702(2) 0.0256(6) Uani 0.855(2) 1 d P A 1
F2A F 0.3990(2) 0.0962(2) 0.2164(2) 0.0411(5) Uani 0.855(2) 1 d P A 1
F3A F 0.3040(4) 0.1230(4) 0.0547(3) 0.0453(8) Uani 0.855(2) 1 d P A 1
F4A F 0.4903(2) 0.2261(2) 0.1795(2) 0.0417(6) Uani 0.855(2) 1 d P A 1
O4A O 0.2003(5) 0.2183(6) 0.2108(5) 0.0263(9) Uani 0.855(2) 1 d P A 1
O5A O 0.4133(4) 0.3282(4) 0.3673(3) 0.0321(8) Uani 0.855(2) 1 d P A 1
O6A O 0.3252(2) 0.3714(2) 0.1904(2) 0.0285(5) Uani 0.855(2) 1 d P A 1
S2A S 0.32314(6) 0.28521(5) 0.24262(6) 0.01839(18) Uani 0.855(2) 1 d P A 1
C31B C 0.286(2) 0.2304(15) 0.1609(19) 0.040(5) Uani 0.145(2) 1 d PU A 2
F2B F 0.2756(15) 0.3267(14) 0.1326(15) 0.044(3) Uani 0.145(2) 1 d PU A 2
F3B F 0.265(2) 0.138(2) 0.064(2) 0.059(7) Uani 0.145(2) 1 d PU A 2
F4B F 0.208(4) 0.205(4) 0.189(3) 0.045(9) Uani 0.145(2) 1 d PU A 2
O4B O 0.5168(14) 0.2859(17) 0.2237(16) 0.034(3) Uani 0.145(2) 1 d P A 2
O5B O 0.4297(19) 0.1459(18) 0.285(2) 0.051(5) Uani 0.145(2) 1 d P A 2
O6B O 0.428(3) 0.351(3) 0.352(3) 0.043(7) Uani 0.145(2) 1 d P A 2
S2B S 0.4365(4) 0.2600(4) 0.2738(4) 0.0305(12) Uani 0.145(2) 1 d P A 2
C32 C 0.0471(3) 0.9179(3) 0.4468(3) 0.0580(10) Uani 1 1 d . . .
C33 C 0.0461(3) 0.9249(4) 0.5525(3) 0.0617(11) Uani 1 1 d . . .
H33 H 0.0779 0.8729 0.5885 0.074 Uiso 1 1 calc R . .
C34 C -0.0002(3) 1.0060(4) 0.6049(3) 0.0578(10) Uani 1 1 d . . .
H34 H 0.0000 1.0101 0.6770 0.069 Uiso 1 1 calc R . .
C35 C 0.0904(6) 0.8426(5) 0.3988(5) 0.0321(11) Uani 0.50 1 d P . .
H35A H 0.0415 0.8132 0.3128 0.048 Uiso 0.50 1 calc PR . .
H35B H 0.0865 0.7773 0.4251 0.048 Uiso 0.50 1 calc PR . .
H35C H 0.1767 0.8791 0.4216 0.048 Uiso 0.50 1 calc PR . .

loop_
_atom_site_aniso_label
_atom_site_aniso_U_11
_atom_site_aniso_U_22
_atom_site_aniso_U_33
_atom_site_aniso_U_23
_atom_site_aniso_U_13
_atom_site_aniso_U_12
C1 0.0192(10) 0.0254(11) 0.0208(10) 0.0089(9) 0.0121(8) 0.0027(8)
C2 0.0216(10) 0.0193(10) 0.0271(11) 0.0078(9) 0.0128(9) 0.0018(8)
C3 0.0275(12) 0.0238(11) 0.0222(11) 0.0004(9) 0.0164(9) -0.0022(9)
C4 0.0256(11) 0.0263(11) 0.0178(10) 0.0066(9) 0.0084(9) -0.0003(9)
C5 0.0209(10) 0.0251(11) 0.0208(10) 0.0070(9) 0.0085(9) 0.0047(9)
C6 0.0277(12) 0.0438(15) 0.0237(11) 0.0133(11) 0.0159(10) 0.0024(11)
C7 0.0334(13) 0.0221(12) 0.0558(17) 0.0185(12) 0.0204(13) 0.0081(10)
C8 0.0422(15) 0.0342(14) 0.0351(14) -0.0111(11) 0.0276(13) -0.0083(12)
C9 0.0396(15) 0.0491(17) 0.0259(13) 0.0204(12) 0.0079(11) 0.0022(13)
C10 0.0258(12) 0.0392(15) 0.0361(14) 0.0067(12) 0.0090(11) 0.0146(11)
C11 0.0288(12) 0.0298(12) 0.0266(11) 0.0129(10) 0.0179(10) 0.0105(9)
C12 0.0299(12) 0.0298(12) 0.0245(11) 0.0127(9) 0.0182(10) 0.0113(10)
C13 0.0267(11) 0.0395(13) 0.0323(12) 0.0241(11) 0.0214(10) 0.0154(10)
C14 0.0337(14) 0.0396(15) 0.0380(14) 0.0131(12) 0.0204(12) 0.0032(11)
C15 0.0468(17) 0.0494(17) 0.0318(14) 0.0086(13) 0.0258(13) 0.0127(14)
C16 0.0379(14) 0.0480(16) 0.0374(14) 0.0250(12) 0.0292(12) 0.0190(12)
C17 0.0317(13) 0.0323(13) 0.0389(14) 0.0199(11) 0.0242(11) 0.0114(10)
C18 0.0348(13) 0.0361(13) 0.0257(11) 0.0149(10) 0.0204(10) 0.0142(11)
C19 0.0272(11) 0.0284(11) 0.0173(10) 0.0111(8) 0.0159(9) 0.0130(9)
C20 0.0220(11) 0.0259(11) 0.0177(10) 0.0039(8) 0.0105(9) 0.0020(9)
C21 0.0406(14) 0.0217(11) 0.0311(12) 0.0114(10) 0.0228(11) 0.0113(10)
C22 0.0318(13) 0.0435(15) 0.0324(13) 0.0196(11) 0.0196(11) 0.0210(11)
C23 0.0219(11) 0.0419(14) 0.0291(12) 0.0117(11) 0.0134(10) 0.0031(10)
C24 0.0362(13) 0.0228(11) 0.0254(11) 0.0076(9) 0.0207(10) 0.0040(9)
C25 0.0257(11) 0.0237(10) 0.0150(9) 0.0092(8) 0.0116(8) 0.0105(9)
C26 0.0279(12) 0.0402(14) 0.0190(10) 0.0125(10) 0.0130(9) 0.0119(10)
C27 0.0387(14) 0.0551(17) 0.0198(11) 0.0169(11) 0.0135(11) 0.0282(13)
C28 0.0611(19) 0.0389(15) 0.0228(12) 0.0165(11) 0.0161(12) 0.0300(14)
C29 0.0541(18) 0.0321(14) 0.0340(14) 0.0204(12) 0.0186(13) 0.0109(12)
C30 0.0308(12) 0.0298(12) 0.0270(12) 0.0152(10) 0.0126(10) 0.0074(10)
F1 0.0907(16) 0.0548(12) 0.0415(10) 0.0314(9) 0.0181(10) 0.0444(11)
N1 0.0239(9) 0.0224(9) 0.0173(9) 0.0103(7) 0.0132(8) 0.0071(7)
N2 0.0258(9) 0.0259(9) 0.0164(8) 0.0104(7) 0.0144(7) 0.0114(7)
O1 0.0376(10) 0.0234(8) 0.0290(9) 0.0095(7) 0.0130(8) 0.0007(7)
O2 0.0321(9) 0.0338(9) 0.0187(7) 0.0121(7) 0.0177(7) 0.0186(7)
O3 0.0317(9) 0.0186(8) 0.0217(8) 0.0073(6) 0.0187(7) 0.0071(7)
Rh1 0.02008(9) 0.01582(8) 0.01355(8) 0.00587(6) 0.01103(6) 0.00446(6)
S1 0.0238(3) 0.0187(2) 0.0164(2) 0.00760(19) 0.0119(2) 0.0072(2)
C31A 0.0323(14) 0.0248(13) 0.0256(13) 0.0112(11) 0.0171(12) 0.0099(11)
F2A 0.0534(14) 0.0318(12) 0.0535(14) 0.0258(11) 0.0292(13) 0.0225(10)
F3A 0.066(2) 0.0395(13) 0.0240(14) 0.0025(11) 0.0206(12) 0.0172(13)
F4A 0.0417(14) 0.0454(14) 0.0565(16) 0.0211(12) 0.0374(13) 0.0171(12)
O4A 0.0211(16) 0.0337(16) 0.0280(17) 0.0134(13) 0.0153(16) 0.0022(14)
O5A 0.0303(13) 0.049(2) 0.0129(14) 0.0087(12) 0.0097(11) 0.0073(13)
O6A 0.0345(14) 0.0226(12) 0.0348(13) 0.0142(10) 0.0197(11) 0.0080(10)
S2A 0.0194(3) 0.0191(3) 0.0169(4) 0.0067(3) 0.0095(3) 0.0025(2)
C31B 0.075(14) 0.012(7) 0.043(12) 0.011(8) 0.035(11) 0.009(8)
F2B 0.057(9) 0.042(8) 0.058(9) 0.044(7) 0.027(7) 0.027(7)
F3B 0.079(17) 0.058(12) 0.019(6) -0.012(7) 0.029(10) -0.007(10)
F4B 0.056(11) 0.064(16) 0.064(18) 0.045(14) 0.056(11) 0.031(9)
O4B 0.023(7) 0.049(10) 0.045(10) 0.029(8) 0.022(7) 0.008(7)
O5B 0.067(12) 0.052(11) 0.067(12) 0.052(10) 0.036(11) 0.037(10)
O6B 0.080(16) 0.057(13) 0.043(11) 0.043(9) 0.052(10) 0.043(12)
S2B 0.037(2) 0.038(2) 0.032(2) 0.0221(19) 0.0233(19) 0.0132(19)
C32 0.0376(17) 0.064(2) 0.0464(18) 0.0295(17) -0.0009(14) -0.0186(15)
C33 0.0420(18) 0.075(3) 0.0479(19) 0.0408(19) -0.0014(15) -0.0156(17)
C34 0.0411(18) 0.069(2) 0.0402(17) 0.0310(17) -0.0014(14) -0.0144(17)
C35 0.052(3) 0.028(2) 0.038(3) 0.016(2) 0.035(3) 0.023(2)

loop_
_atom_type_symbol
_atom_type_description
_atom_type_scat_dispersion_real
_atom_type_scat_dispersion_imag
_atom_type_scat_source
C C 0.0033 0.0016 'International Tables Vol C Tables 4.2.6.8 and 6.1.1.4'
H H 0.0000 0.0000 'International Tables Vol C Tables 4.2.6.8 and 6.1.1.4'
N N 0.0061 0.0033 'International Tables Vol C Tables 4.2.6.8 and 6.1.1.4'
O O 0.0106 0.0060 'International Tables Vol C Tables 4.2.6.8 and 6.1.1.4'
F F 0.0171 0.0103 'International Tables Vol C Tables 4.2.6.8 and 6.1.1.4'
S S 0.1246 0.1234 'International Tables Vol C Tables 4.2.6.8 and 6.1.1.4'
Rh Rh -1.1178 0.9187 'International Tables Vol C Tables 4.2.6.8 and 6.1.1.4'

loop_
_geom_angle_atom_site_label_1
_geom_angle_atom_site_label_2
_geom_angle_atom_site_label_3
_geom_angle
_geom_angle_site_symmetry_1
_geom_angle_site_symmetry_3
C2 C1 C5 107.05(19) . .
C2 C1 C6 126.8(2) . .
C5 C1 C6 125.8(2) . .
C2 C1 Rh1 69.52(12) . .
C5 C1 Rh1 70.69(13) . .
C6 C1 Rh1 130.21(16) . .
C3 C2 C1 108.5(2) . .
C3 C2 C7 126.1(2) . .
C1 C2 C7 125.4(2) . .
C3 C2 Rh1 69.57(13) . .
C1 C2 Rh1 71.55(13) . .
C7 C2 Rh1 126.41(17) . .
C2 C3 C4 107.76(19) . .
C2 C3 C8 127.5(3) . .
C4 C3 C8 124.6(2) . .
C2 C3 Rh1 71.19(13) . .
C4 C3 Rh1 71.20(13) . .
C8 C3 Rh1 126.01(17) . .
C5 C4 C3 107.7(2) . .
C5 C4 C9 124.5(2) . .
C3 C4 C9 127.7(2) . .
C5 C4 Rh1 71.67(13) . .
C3 C4 Rh1 69.26(13) . .
C9 C4 Rh1 127.58(18) . .
C4 C5 C1 109.0(2) . .
C4 C5 C10 124.8(2) . .
C1 C5 C10 126.2(2) . .
C4 C5 Rh1 69.87(13) . .
C1 C5 Rh1 70.59(12) . .
C10 C5 Rh1 124.56(17) . .
C1 C6 H6A 109.5 . .
C1 C6 H6B 109.5 . .
H6A C6 H6B 109.5 . .
C1 C6 H6C 109.5 . .
H6A C6 H6C 109.5 . .
H6B C6 H6C 109.5 . .
C2 C7 H7A 109.5 . .
C2 C7 H7B 109.5 . .
H7A C7 H7B 109.5 . .
C2 C7 H7C 109.5 . .
H7A C7 H7C 109.5 . .
H7B C7 H7C 109.5 . .
C3 C8 H8A 109.5 . .
C3 C8 H8B 109.5 . .
H8A C8 H8B 109.5 . .
C3 C8 H8C 109.5 . .
H8A C8 H8C 109.5 . .
H8B C8 H8C 109.5 . .
C4 C9 H9A 109.5 . .
C4 C9 H9B 109.5 . .
H9A C9 H9B 109.5 . .
C4 C9 H9C 109.5 . .
H9A C9 H9C 109.5 . .
H9B C9 H9C 109.5 . .
C5 C10 H10A 109.5 . .
C5 C10 H10B 109.5 . .
H10A C10 H10B 109.5 . .
C5 C10 H10C 109.5 . .
H10A C10 H10C 109.5 . .
H10B C10 H10C 109.5 . .
N1 C11 C13 110.51(19) . .
N1 C11 C12 106.93(18) . .
C13 C11 C12 114.7(2) . .
N1 C11 H11 108.2 . .
C13 C11 H11 108.2 . .
C12 C11 H11 108.2 . .
N2 C12 C19 111.81(18) . .
N2 C12 C11 106.16(19) . .
C19 C12 C11 111.58(19) . .
N2 C12 H12 109.1 . .
C19 C12 H12 109.1 . .
C11 C12 H12 109.1 . .
C14 C13 C18 119.2(2) . .
C14 C13 C11 116.0(2) . .
C18 C13 C11 124.7(2) . .
C15 C14 C13 120.5(3) . .
C15 C14 H14 119.8 . .
C13 C14 H14 119.8 . .
C14 C15 C16 120.3(3) . .
C14 C15 H15 119.8 . .
C16 C15 H15 119.8 . .
C17 C16 C15 119.9(2) . .
C17 C16 H16 120.0 . .
C15 C16 H16 120.0 . .
C16 C17 C18 119.8(2) . .
C16 C17 H17 120.1 . .
C18 C17 H17 120.1 . .
C13 C18 C17 120.2(2) . .
C13 C18 H18 119.9 . .
C17 C18 H18 119.9 . .
C24 C19 C20 118.3(2) . .
C24 C19 C12 118.3(2) . .
C20 C19 C12 123.3(2) . .
C21 C20 C19 121.0(2) . .
C21 C20 H20 119.5 . .
C19 C20 H20 119.5 . .
C20 C21 C22 120.0(2) . .
C20 C21 H21 120.0 . .
C22 C21 H21 120.0 . .
C23 C22 C21 119.9(2) . .
C23 C22 H22 120.1 . .
C21 C22 H22 120.1 . .
C22 C23 C24 119.7(2) . .
C22 C23 H23 120.2 . .
C24 C23 H23 120.2 . .
C23 C24 C19 121.2(2) . .
C23 C24 H24 119.4 . .
C19 C24 H24 119.4 . .
C30 C25 C26 120.5(2) . .
C30 C25 S1 119.14(18) . .
C26 C25 S1 120.36(18) . .
C27 C26 C25 119.6(2) . .
C27 C26 H26 120.2 . .
C25 C26 H26 120.2 . .
C28 C27 C26 118.4(3) . .
C28 C27 H27 120.8 . .
C26 C27 H27 120.8 . .
F1 C28 C29 117.9(3) . .
F1 C28 C27 118.8(3) . .
C29 C28 C27 123.4(2) . .
C28 C29 C30 118.4(3) . .
C28 C29 H29 120.8 . .
C30 C29 H29 120.8 . .
C25 C30 C29 119.7(2) . .
C25 C30 H30 120.2 . .
C29 C30 H30 120.2 . .
C11 N1 Rh1 107.28(13) . .
C11 N1 H1A 108.4(19) . .
Rh1 N1 H1A 112.0(18) . .
C11 N1 H1B 104(2) . .
Rh1 N1 H1B 114(2) . .
H1A N1 H1B 110(3) . .
C12 N2 S1 111.97(15) . .
C12 N2 Rh1 115.25(14) . .
S1 N2 Rh1 118.94(10) . .
Rh1 O3 H3A 113(3) . .
Rh1 O3 H3B 119(3) . .
H3A O3 H3B 104(4) . .
C3 Rh1 N1 97.91(9) . .
C3 Rh1 C2 39.24(9) . .
N1 Rh1 C2 128.00(8) . .
C3 Rh1 N2 118.64(9) . .
N1 Rh1 N2 77.61(8) . .
C2 Rh1 N2 97.44(8) . .
C3 Rh1 C4 39.54(10) . .
N1 Rh1 C4 101.49(9) . .
C2 Rh1 C4 65.58(9) . .
N2 Rh1 C4 158.16(9) . .
C3 Rh1 O3 151.17(9) . .
N1 Rh1 O3 85.24(7) . .
C2 Rh1 O3 146.75(8) . .
N2 Rh1 O3 90.08(7) . .
C4 Rh1 O3 111.68(8) . .
C3 Rh1 C1 65.73(9) . .
N1 Rh1 C1 163.57(8) . .
C2 Rh1 C1 38.93(8) . .
N2 Rh1 C1 110.76(8) . .
C4 Rh1 C1 65.30(9) . .
O3 Rh1 C1 108.30(8) . .
C3 Rh1 C5 65.24(9) . .
N1 Rh1 C5 134.58(8) . .
C2 Rh1 C5 64.84(9) . .
N2 Rh1 C5 147.80(8) . .
C4 Rh1 C5 38.46(9) . .
O3 Rh1 C5 92.16(8) . .
C1 Rh1 C5 38.72(9) . .
O1 S1 O2 117.12(11) . .
O1 S1 N2 112.62(10) . .
O2 S1 N2 107.48(10) . .
O1 S1 C25 105.47(11) . .
O2 S1 C25 104.69(10) . .
N2 S1 C25 108.91(10) . .
F4A C31A F2A 107.4(3) . .
F4A C31A F3A 107.2(3) . .
F2A C31A F3A 108.0(3) . .
F4A C31A S2A 111.8(2) . .
F2A C31A S2A 111.5(2) . .
F3A C31A S2A 110.8(2) . .
O6A S2A O4A 114.8(3) . .
O6A S2A O5A 113.5(2) . .
O4A S2A O5A 116.0(3) . .
O6A S2A C31A 103.13(14) . .
O4A S2A C31A 103.5(3) . .
O5A S2A C31A 103.6(2) . .
F4B C31B F3B 107(2) . .
F4B C31B F2B 110(3) . .
F3B C31B F2B 109(2) . .
F4B C31B S2B 112(2) . .
F3B C31B S2B 109.9(18) . .
F2B C31B S2B 108.9(14) . .
O6B S2B O4B 117.1(13) . .
O6B S2B O5B 121.4(12) . .
O4B S2B O5B 113.2(11) . .
O6B S2B C31B 95.0(16) . .
O4B S2B C31B 104.5(10) . .
O5B S2B C31B 99.8(10) . .
C35 C32 C34 120.6(4) . 2_576
C35 C32 C33 120.4(4) . .
C34 C32 C33 119.0(4) 2_576 .
C34 C33 C32 120.8(4) . .
C34 C33 H33 119.6 . .
C32 C33 H33 119.6 . .
C33 C34 C32 120.2(4) . 2_576
C33 C34 H34 119.9 . .
C32 C34 H34 119.9 2_576 .
C32 C35 H35A 109.5 . .
C32 C35 H35B 109.5 . .
H35A C35 H35B 109.5 . .
C32 C35 H35C 109.5 . .
H35A C35 H35C 109.5 . .
H35B C35 H35C 109.5 . .

loop_
_geom_bond_atom_site_label_1
_geom_bond_atom_site_label_2
_geom_bond_distance
_geom_bond_site_symmetry_2
C1 C2 1.435(3) .
C1 C5 1.437(3) .
C1 C6 1.491(3) .
C1 Rh1 2.167(2) .
C2 C3 1.430(3) .
C2 C7 1.492(3) .
C2 Rh1 2.140(2) .
C3 C4 1.442(4) .
C3 C8 1.494(3) .
C3 Rh1 2.119(2) .
C4 C5 1.421(3) .
C4 C9 1.492(3) .
C4 Rh1 2.145(2) .
C5 C10 1.492(3) .
C5 Rh1 2.168(2) .
C6 H6A 0.9800 .
C6 H6B 0.9800 .
C6 H6C 0.9800 .
C7 H7A 0.9800 .
C7 H7B 0.9800 .
C7 H7C 0.9800 .
C8 H8A 0.9800 .
C8 H8B 0.9800 .
C8 H8C 0.9800 .
C9 H9A 0.9800 .
C9 H9B 0.9800 .
C9 H9C 0.9800 .
C10 H10A 0.9800 .
C10 H10B 0.9800 .
C10 H10C 0.9800 .
C11 N1 1.508(3) .
C11 C13 1.526(3) .
C11 C12 1.529(3) .
C11 H11 1.0000 .
C12 N2 1.507(3) .
C12 C19 1.525(3) .
C12 H12 1.0000 .
C13 C14 1.385(4) .
C13 C18 1.391(4) .
C14 C15 1.380(4) .
C14 H14 0.9500 .
C15 C16 1.385(4) .
C15 H15 0.9500 .
C16 C17 1.380(4) .
C16 H16 0.9500 .
C17 C18 1.395(3) .
C17 H17 0.9500 .
C18 H18 0.9500 .
C19 C24 1.388(3) .
C19 C20 1.394(3) .
C20 C21 1.378(3) .
C20 H20 0.9500 .
C21 C22 1.387(4) .
C21 H21 0.9500 .
C22 C23 1.383(4) .
C22 H22 0.9500 .
C23 C24 1.384(4) .
C23 H23 0.9500 .
C24 H24 0.9500 .
C25 C30 1.384(3) .
C25 C26 1.389(3) .
C25 S1 1.773(2) .
C26 C27 1.388(4) .
C26 H26 0.9500 .
C27 C28 1.366(5) .
C27 H27 0.9500 .
C28 F1 1.356(3) .
C28 C29 1.364(5) .
C29 C30 1.391(4) .
C29 H29 0.9500 .
C30 H30 0.9500 .
N1 Rh1 2.1328(19) .
N1 H1A 0.87(3) .
N1 H1B 0.85(3) .
N2 S1 1.5905(19) .
N2 Rh1 2.141(2) .
O1 S1 1.4437(18) .
O2 S1 1.4468(17) .
O3 Rh1 2.1631(18) .
O3 H3A 0.73(4) .
O3 H3B 0.77(4) .
C31A F4A 1.326(4) .
C31A F2A 1.328(4) .
C31A F3A 1.339(5) .
C31A S2A 1.822(3) .
O4A S2A 1.453(5) .
O5A S2A 1.462(4) .
O6A S2A 1.447(3) .
C31B F4B 1.21(4) .
C31B F3B 1.36(3) .
C31B F2B 1.37(2) .
C31B S2B 1.76(3) .
O4B S2B 1.450(15) .
O5B S2B 1.466(17) .
O6B S2B 1.34(3) .
C32 C35 1.272(6) .
C32 C34 1.384(5) 2_576
C32 C33 1.395(5) .
C33 C34 1.371(6) .
C33 H33 0.9500 .
C34 C32 1.384(5) 2_576
C34 H34 0.9500 .
C35 H35A 0.9800 .
C35 H35B 0.9800 .
C35 H35C 0.9800 .

loop_
_geom_hbond_atom_site_label_D
_geom_hbond_atom_site_label_H
_geom_hbond_atom_site_label_A
_geom_hbond_distance_DH
_geom_hbond_distance_HA
_geom_hbond_distance_DA
_geom_hbond_angle_DHA
_geom_hbond_site_symmetry_A
N1 H1B O6B 0.85(3) 2.58(4) 3.39(2) 161(3) 2_666
N1 H1B O5A 0.85(3) 2.28(3) 3.118(4) 169(3) 2_666
N1 H1A O6B 0.87(3) 2.55(4) 3.32(3) 147(3) .
N1 H1A O6A 0.87(3) 2.22(3) 3.046(3) 158(3) .
O3 H3B F2B 0.77(4) 2.40(5) 3.169(16) 176(4) .
O3 H3B O6A 0.77(4) 2.02(4) 2.755(3) 159(4) .
O3 H3A O2 0.73(4) 2.57(4) 2.985(2) 118(3) .
O3 H3A O2 0.73(4) 2.07(4) 2.772(2) 160(4) 2_665

loop_
_geom_torsion_atom_site_label_1
_geom_torsion_atom_site_label_2
_geom_torsion_atom_site_label_3
_geom_torsion_atom_site_label_4
_geom_torsion
_geom_torsion_site_symmetry_1
_geom_torsion_site_symmetry_4
C5 C1 C2 C3 -1.1(2) . .
C6 C1 C2 C3 -174.5(2) . .
Rh1 C1 C2 C3 60.01(16) . .
C5 C1 C2 C7 176.9(2) . .
C6 C1 C2 C7 3.5(4) . .
Rh1 C1 C2 C7 -122.0(2) . .
C5 C1 C2 Rh1 -61.07(15) . .
C6 C1 C2 Rh1 125.5(2) . .
C1 C2 C3 C4 0.9(3) . .
C7 C2 C3 C4 -177.0(2) . .
Rh1 C2 C3 C4 62.18(16) . .
C1 C2 C3 C8 177.3(2) . .
C7 C2 C3 C8 -0.6(4) . .
Rh1 C2 C3 C8 -121.4(3) . .
C1 C2 C3 Rh1 -61.25(16) . .
C7 C2 C3 Rh1 120.8(2) . .
C2 C3 C4 C5 -0.4(3) . .
C8 C3 C4 C5 -177.0(2) . .
Rh1 C3 C4 C5 61.73(16) . .
C2 C3 C4 C9 175.7(2) . .
C8 C3 C4 C9 -0.8(4) . .
Rh1 C3 C4 C9 -122.1(3) . .
C2 C3 C4 Rh1 -62.17(16) . .
C8 C3 C4 Rh1 121.3(2) . .
C3 C4 C5 C1 -0.2(3) . .
C9 C4 C5 C1 -176.5(2) . .
Rh1 C4 C5 C1 59.98(16) . .
C3 C4 C5 C10 -178.9(2) . .
C9 C4 C5 C10 4.7(4) . .
Rh1 C4 C5 C10 -118.8(2) . .
C3 C4 C5 Rh1 -60.19(16) . .
C9 C4 C5 Rh1 123.5(2) . .
C2 C1 C5 C4 0.8(3) . .
C6 C1 C5 C4 174.3(2) . .
Rh1 C1 C5 C4 -59.53(16) . .
C2 C1 C5 C10 179.5(2) . .
C6 C1 C5 C10 -7.0(4) . .
Rh1 C1 C5 C10 119.2(2) . .
C2 C1 C5 Rh1 60.32(15) . .
C6 C1 C5 Rh1 -126.2(2) . .
N1 C11 C12 N2 -49.6(2) . .
C13 C11 C12 N2 -172.53(19) . .
N1 C11 C12 C19 -171.68(18) . .
C13 C11 C12 C19 65.4(3) . .
N1 C11 C13 C14 90.3(3) . .
C12 C11 C13 C14 -148.7(2) . .
N1 C11 C13 C18 -86.6(3) . .
C12 C11 C13 C18 34.3(3) . .
C18 C13 C14 C15 -0.9(4) . .
C11 C13 C14 C15 -178.1(3) . .
C13 C14 C15 C16 -0.7(5) . .
C14 C15 C16 C17 1.2(5) . .
C15 C16 C17 C18 0.1(4) . .
C14 C13 C18 C17 2.2(4) . .
C11 C13 C18 C17 179.0(2) . .
C16 C17 C18 C13 -1.8(4) . .
N2 C12 C19 C24 130.6(2) . .
C11 C12 C19 C24 -110.7(2) . .
N2 C12 C19 C20 -45.0(3) . .
C11 C12 C19 C20 73.7(3) . .
C24 C19 C20 C21 -0.9(3) . .
C12 C19 C20 C21 174.6(2) . .
C19 C20 C21 C22 -0.1(4) . .
C20 C21 C22 C23 0.9(4) . .
C21 C22 C23 C24 -0.5(4) . .
C22 C23 C24 C19 -0.6(4) . .
C20 C19 C24 C23 1.3(3) . .
C12 C19 C24 C23 -174.5(2) . .
C30 C25 C26 C27 -2.6(3) . .
S1 C25 C26 C27 176.93(18) . .
C25 C26 C27 C28 0.7(4) . .
C26 C27 C28 F1 -178.8(2) . .
C26 C27 C28 C29 1.8(4) . .
F1 C28 C29 C30 178.4(2) . .
C27 C28 C29 C30 -2.2(4) . .
C26 C25 C30 C29 2.2(4) . .
S1 C25 C30 C29 -177.3(2) . .
C28 C29 C30 C25 0.1(4) . .
C13 C11 N1 Rh1 -179.02(16) . .
C12 C11 N1 Rh1 55.5(2) . .
C19 C12 N2 S1 -75.9(2) . .
C11 C12 N2 S1 162.25(16) . .
C19 C12 N2 Rh1 144.05(16) . .
C11 C12 N2 Rh1 22.1(2) . .
C2 C3 Rh1 N1 -144.35(13) . .
C4 C3 Rh1 N1 98.50(13) . .
C8 C3 Rh1 N1 -21.1(3) . .
C4 C3 Rh1 C2 -117.16(19) . .
C8 C3 Rh1 C2 123.2(3) . .
C2 C3 Rh1 N2 -64.19(15) . .
C4 C3 Rh1 N2 178.65(12) . .
C8 C3 Rh1 N2 59.0(3) . .
C2 C3 Rh1 C4 117.16(19) . .
C8 C3 Rh1 C4 -119.6(3) . .
C2 C3 Rh1 O3 121.15(18) . .
C4 C3 Rh1 O3 4.0(2) . .
C8 C3 Rh1 O3 -115.6(3) . .
C2 C3 Rh1 C1 37.16(13) . .
C4 C3 Rh1 C1 -79.99(14) . .
C8 C3 Rh1 C1 160.4(3) . .
C2 C3 Rh1 C5 79.90(14) . .
C4 C3 Rh1 C5 -37.26(13) . .
C8 C3 Rh1 C5 -156.9(3) . .
C11 N1 Rh1 C3 84.78(16) . .
C11 N1 Rh1 C2 56.88(18) . .
C11 N1 Rh1 N2 -32.93(14) . .
C11 N1 Rh1 C4 124.76(15) . .
C11 N1 Rh1 O3 -124.05(15) . .
C11 N1 Rh1 C1 89.7(3) . .
C11 N1 Rh1 C5 147.61(14) . .
C1 C2 Rh1 C3 118.8(2) . .
C7 C2 Rh1 C3 -120.4(3) . .
C3 C2 Rh1 N1 47.11(17) . .
C1 C2 Rh1 N1 165.90(12) . .
C7 C2 Rh1 N1 -73.3(2) . .
C3 C2 Rh1 N2 127.18(14) . .
C1 C2 Rh1 N2 -114.03(13) . .
C7 C2 Rh1 N2 6.8(2) . .
C3 C2 Rh1 C4 -38.47(14) . .
C1 C2 Rh1 C4 80.32(15) . .
C7 C2 Rh1 C4 -158.9(2) . .
C3 C2 Rh1 O3 -131.18(16) . .
C1 C2 Rh1 O3 -12.4(2) . .
C7 C2 Rh1 O3 108.4(2) . .
C3 C2 Rh1 C1 -118.8(2) . .
C7 C2 Rh1 C1 120.8(3) . .
C3 C2 Rh1 C5 -81.00(15) . .
C1 C2 Rh1 C5 37.79(13) . .
C7 C2 Rh1 C5 158.6(2) . .
C12 N2 Rh1 C3 -86.60(17) . .
S1 N2 Rh1 C3 136.22(12) . .
C12 N2 Rh1 N1 5.72(15) . .
S1 N2 Rh1 N1 -131.46(13) . .
C12 N2 Rh1 C2 -121.66(16) . .
S1 N2 Rh1 C2 101.17(13) . .
C12 N2 Rh1 C4 -84.3(3) . .
S1 N2 Rh1 C4 138.52(19) . .
C12 N2 Rh1 O3 90.83(15) . .
S1 N2 Rh1 O3 -46.35(12) . .
C12 N2 Rh1 C1 -159.52(15) . .
S1 N2 Rh1 C1 63.30(14) . .
C12 N2 Rh1 C5 -175.00(16) . .
S1 N2 Rh1 C5 47.8(2) . .
C5 C4 Rh1 C3 -117.88(19) . .
C9 C4 Rh1 C3 122.3(3) . .
C5 C4 Rh1 N1 153.60(14) . .
C3 C4 Rh1 N1 -88.52(14) . .
C9 C4 Rh1 N1 33.7(3) . .
C5 C4 Rh1 C2 -79.69(15) . .
C3 C4 Rh1 C2 38.18(13) . .
C9 C4 Rh1 C2 160.5(3) . .
C5 C4 Rh1 N2 -121.1(2) . .
C3 C4 Rh1 N2 -3.2(3) . .
C9 C4 Rh1 N2 119.1(3) . .
C5 C4 Rh1 O3 64.19(15) . .
C3 C4 Rh1 O3 -177.93(12) . .
C9 C4 Rh1 O3 -55.7(3) . .
C5 C4 Rh1 C1 -36.71(14) . .
C3 C4 Rh1 C1 81.17(14) . .
C9 C4 Rh1 C1 -156.6(3) . .
C3 C4 Rh1 C5 117.88(19) . .
C9 C4 Rh1 C5 -119.9(3) . .
C2 C1 Rh1 C3 -37.45(14) . .
C5 C1 Rh1 C3 80.10(15) . .
C6 C1 Rh1 C3 -158.8(3) . .
C2 C1 Rh1 N1 -42.7(3) . .
C5 C1 Rh1 N1 74.8(3) . .
C6 C1 Rh1 N1 -164.1(2) . .
C5 C1 Rh1 C2 117.55(19) . .
C6 C1 Rh1 C2 -121.4(3) . .
C2 C1 Rh1 N2 75.59(14) . .
C5 C1 Rh1 N2 -166.86(12) . .
C6 C1 Rh1 N2 -45.8(2) . .
C2 C1 Rh1 C4 -81.09(15) . .
C5 C1 Rh1 C4 36.46(13) . .
C6 C1 Rh1 C4 157.5(3) . .
C2 C1 Rh1 O3 172.88(13) . .
C5 C1 Rh1 O3 -69.57(14) . .
C6 C1 Rh1 O3 51.5(2) . .
C2 C1 Rh1 C5 -117.55(19) . .
C6 C1 Rh1 C5 121.1(3) . .
C4 C5 Rh1 C3 38.29(14) . .
C1 C5 Rh1 C3 -81.46(15) . .
C10 C5 Rh1 C3 157.3(2) . .
C4 C5 Rh1 N1 -37.72(19) . .
C1 C5 Rh1 N1 -157.47(13) . .
C10 C5 Rh1 N1 81.3(2) . .
C4 C5 Rh1 C2 81.77(15) . .
C1 C5 Rh1 C2 -37.99(13) . .
C10 C5 Rh1 C2 -159.2(2) . .
C4 C5 Rh1 N2 143.27(16) . .
C1 C5 Rh1 N2 23.5(2) . .
C10 C5 Rh1 N2 -97.7(2) . .
C1 C5 Rh1 C4 -119.8(2) . .
C10 C5 Rh1 C4 119.0(3) . .
C4 C5 Rh1 O3 -123.16(14) . .
C1 C5 Rh1 O3 117.09(13) . .
C10 C5 Rh1 O3 -4.1(2) . .
C4 C5 Rh1 C1 119.8(2) . .
C10 C5 Rh1 C1 -121.2(3) . .
C12 N2 S1 O1 -27.84(19) . .
Rh1 N2 S1 O1 110.64(13) . .
C12 N2 S1 O2 -158.31(15) . .
Rh1 N2 S1 O2 -19.84(14) . .
C12 N2 S1 C25 88.79(17) . .
Rh1 N2 S1 C25 -132.73(11) . .
C30 C25 S1 O1 -158.18(19) . .
C26 C25 S1 O1 22.3(2) . .
C30 C25 S1 O2 -34.0(2) . .
C26 C25 S1 O2 146.45(18) . .
C30 C25 S1 N2 80.7(2) . .
C26 C25 S1 N2 -98.83(19) . .
F4A C31A S2A O6A 53.4(3) . .
F2A C31A S2A O6A 173.7(2) . .
F3A C31A S2A O6A -66.1(3) . .
F4A C31A S2A O4A 173.3(4) . .
F2A C31A S2A O4A -66.4(4) . .
F3A C31A S2A O4A 53.9(4) . .
F4A C31A S2A O5A -65.2(3) . .
F2A C31A S2A O5A 55.1(3) . .
F3A C31A S2A O5A 175.4(3) . .
F4B C31B S2B O6B -62(3) . .
F3B C31B S2B O6B 179.3(18) . .
F2B C31B S2B O6B 60.2(16) . .
F4B C31B S2B O4B 179(3) . .
F3B C31B S2B O4B 59.7(18) . .
F2B C31B S2B O4B -59.5(16) . .
F4B C31B S2B O5B 61(3) . .
F3B C31B S2B O5B -57.5(19) . .
F2B C31B S2B O5B -176.7(15) . .
C35 C32 C33 C34 179.9(4) . .
C34 C32 C33 C34 -0.2(5) 2_576 .
C32 C33 C34 C32 0.2(5) . 2_576
